data_7125941
loop_
_publ_author_name
'Dong, Yuyang'
'Clarke, Ryan M.'
'Zheng, Shao-Liang'
'Betley, Theodore A.'

_publ_section_title
;
 Synthesis and electronic structure studies of a Cr-imido redox series.
;
_journal_issue 21
_journal_name_full 'Chemical communications (Cambridge, England)'
_journal_page_first 3163
_journal_page_last 3166
_journal_paper_doi 10.1039/d0cc00108b
_journal_volume 56
_journal_year 2020
_chemical_formula_moiety 'C54 H67 Cr F5 N3 O'
_chemical_formula_sum 'C54 H67 Cr F5 N3 O'
_chemical_formula_weight 921.10
_space_group_crystal_system triclinic
_space_group_IT_number 2
_space_group_name_Hall '-P 1'
_space_group_name_H-M_alt 'P -1'
_atom_sites_solution_hydrogens geom
_audit_creation_method SHELXL-2014/7
_audit_update_record
;
2019-11-20 deposited with the CCDC.	2020-02-06 downloaded from the CCDC.
;
_cell_angle_alpha 104.593(2)
_cell_angle_beta 91.816(2)
_cell_angle_gamma 93.766(3)
_cell_formula_units_Z 2
_cell_length_a 11.4314(4)
_cell_length_b 13.7772(5)
_cell_length_c 15.3492(6)
_cell_measurement_reflns_used 9899
_cell_measurement_temperature 100(2)
_cell_measurement_theta_max 66.6
_cell_measurement_theta_min 2.98
_cell_volume 2331.44(15)
_computing_cell_refinement 'SAINT 8.35A (Bruker-AXS, 2015)'
_computing_data_collection 'APEX3 v2016.1.0 (Bruker-AXS, 2016)'
_computing_data_reduction 'SAINT 8.35A (Bruker-AXS, 2015)'
_computing_molecular_graphics 'Bruker SHELXTL (Sheldrick, 2015)'
_computing_publication_material 'Bruker SHELXTL (Sheldrick, 2015)'
_computing_structure_refinement 'SHELXL-2014/7 (Sheldrick, 2014)'
_computing_structure_solution 'SHELXT-2014 (Sheldrick, 2015)'
_diffrn_ambient_temperature 100(2)
_diffrn_measured_fraction_theta_full 0.939
_diffrn_measured_fraction_theta_max 0.939
_diffrn_measurement_device_type
;
Bruker D8 goniometer with CCD area detector
;
_diffrn_radiation_type CuK\a
_diffrn_radiation_wavelength 1.54178
_diffrn_reflns_av_R_equivalents 0.0420
_diffrn_reflns_av_unetI/netI 0.0379
_diffrn_reflns_Laue_measured_fraction_full 0.939
_diffrn_reflns_Laue_measured_fraction_max 0.939
_diffrn_reflns_limit_h_max 13
_diffrn_reflns_limit_h_min -13
_diffrn_reflns_limit_k_max 16
_diffrn_reflns_limit_k_min -15
_diffrn_reflns_limit_l_max 18
_diffrn_reflns_limit_l_min -17
_diffrn_reflns_number 29059
_diffrn_reflns_point_group_measured_fraction_full 0.939
_diffrn_reflns_point_group_measured_fraction_max 0.939
_diffrn_reflns_theta_full 66.858
_diffrn_reflns_theta_max 66.858
_diffrn_reflns_theta_min 2.979
_exptl_absorpt_coefficient_mu 2.532
_exptl_crystal_colour pink
_exptl_crystal_density_diffrn 1.312
_exptl_crystal_description plate
_exptl_crystal_F_000 978
_exptl_crystal_size_max 0.22
_exptl_crystal_size_mid 0.16
_exptl_crystal_size_min 0.05
_refine_diff_density_max 0.650
_refine_diff_density_min -0.382
_refine_diff_density_rms 0.064
_refine_ls_extinction_method none
_refine_ls_goodness_of_fit_ref 1.029
_refine_ls_hydrogen_treatment constr
_refine_ls_matrix_type full
_refine_ls_number_parameters 705
_refine_ls_number_reflns 7788
_refine_ls_number_restraints 341
_refine_ls_restrained_S_all 1.028
_refine_ls_R_factor_all 0.0734
_refine_ls_R_factor_gt 0.0573
_refine_ls_shift/su_max 0.000
_refine_ls_shift/su_mean 0.000
_refine_ls_structure_factor_coef Fsqd
_refine_ls_weighting_details 'w=1/[\s^2^(Fo^2^)+(0.0754P)^2^+3.2175P] where P=(Fo^2^+2Fc^2^)/3'
_refine_ls_weighting_scheme calc
_refine_ls_wR_factor_gt 0.1448
_refine_ls_wR_factor_ref 0.1596
_reflns_Friedel_coverage 0.000
_reflns_number_gt 6382
_reflns_number_total 7788
_reflns_threshold_expression 'I > 2\s(I)'
_cod_data_source_file d0cc00108b2.cif
_cod_data_source_block 6
_cod_depositor_comments 'Adding full bibliography for 7125939--7125944.cif.'
_cod_original_cell_volume 2331.43(15)
_cod_database_code 7125941
_shelx_shelxl_version_number 2014/7
_shelx_space_group_comment
;
The symmetry employed for this shelxl refinement is uniquely defined
by the following loop, which should always be used as a source of
symmetry information in preference to the above space-group names.
They are only intended as comments.
;

loop_
_space_group_symop_operation_xyz
'x, y, z'
'-x, -y, -z'

loop_
_atom_site_label
_atom_site_type_symbol
_atom_site_fract_x
_atom_site_fract_y
_atom_site_fract_z
_atom_site_U_iso_or_equiv
_atom_site_adp_type
_atom_site_occupancy
_atom_site_site_symmetry_order
_atom_site_calc_flag
_atom_site_refinement_flags_posn
_atom_site_refinement_flags_adp
_atom_site_refinement_flags_occupancy
_atom_site_disorder_assembly
_atom_site_disorder_group
Cr1 Cr 0.68090(4) 0.71468(4) 0.65550(4) 0.02973(16) Uani 1 1 d D . . . .
F1 F 0.70061(17) 0.70145(16) 0.28224(13) 0.0449(5) Uani 1 1 d . . . . .
F2 F 0.8152(2) 0.75397(19) 0.14838(14) 0.0571(6) Uani 1 1 d . . . . .
F3 F 1.0248(2) 0.86849(19) 0.18721(18) 0.0643(7) Uani 1 1 d . . . . .
F4 F 1.11659(18) 0.92651(17) 0.35716(18) 0.0575(6) Uani 1 1 d . . . . .
F5 F 1.00198(17) 0.87619(15) 0.49138(15) 0.0467(5) Uani 1 1 d . . . . .
N1 N 0.7431(2) 0.62059(18) 0.53904(17) 0.0292(5) Uani 1 1 d . . . . .
N2 N 0.6611(2) 0.83271(18) 0.59362(17) 0.0279(5) Uani 1 1 d . . . . .
N3 N 0.6028(2) 0.68417(18) 0.73924(18) 0.0307(6) Uani 1 1 d . . . . .
C1 C 0.7754(3) 0.5250(2) 0.5230(2) 0.0294(6) Uani 1 1 d . . . . .
C2 C 0.8558(3) 0.5069(2) 0.4523(2) 0.0347(7) Uani 1 1 d . . . . .
H2 H 0.8923 0.4463 0.4293 0.042 Uiso 1 1 calc R U . . .
C3 C 0.8704(3) 0.5928(2) 0.4239(2) 0.0350(7) Uani 1 1 d . . . . .
H3 H 0.9187 0.6034 0.3774 0.042 Uiso 1 1 calc R U . . .
C4 C 0.7995(3) 0.6634(2) 0.4773(2) 0.0308(7) Uani 1 1 d . . . . .
C5 C 0.7844(2) 0.7603(2) 0.4664(2) 0.0291(6) Uani 1 1 d . . . . .
C6 C 0.7186(3) 0.8354(2) 0.5155(2) 0.0299(7) Uani 1 1 d . . . . .
C7 C 0.7006(3) 0.9282(2) 0.4929(2) 0.0324(7) Uani 1 1 d . . . . .
H7 H 0.7302 0.9493 0.4429 0.039 Uiso 1 1 calc R U . . .
C8 C 0.6327(3) 0.9803(2) 0.5573(2) 0.0321(7) Uani 1 1 d . . . . .
H8 H 0.6051 1.0445 0.5600 0.039 Uiso 1 1 calc R U . . .
C9 C 0.6105(3) 0.9213(2) 0.6197(2) 0.0287(6) Uani 1 1 d . . . . .
C10 C 0.7284(3) 0.4478(2) 0.5704(2) 0.0283(6) Uani 1 1 d . . . . .
C11 C 0.5930(3) 0.4418(2) 0.5651(2) 0.0294(6) Uani 1 1 d . . . . .
H11A H 0.5657 0.5082 0.5949 0.035 Uiso 1 1 calc R U . . .
H11B H 0.5641 0.4240 0.5012 0.035 Uiso 1 1 calc R U . . .
C12 C 0.7719(3) 0.4737(2) 0.6706(2) 0.0338(7) Uani 1 1 d . . . . .
H12A H 0.8587 0.4767 0.6749 0.041 Uiso 1 1 calc R U . . .
H12B H 0.7472 0.5406 0.7021 0.041 Uiso 1 1 calc R U . . .
C13 C 0.7672(3) 0.3431(2) 0.5242(2) 0.0329(7) Uani 1 1 d . . . . .
H13A H 0.7399 0.3247 0.4599 0.039 Uiso 1 1 calc R U . . .
H13B H 0.8540 0.3449 0.5272 0.039 Uiso 1 1 calc R U . . .
C14 C 0.7173(3) 0.2635(2) 0.5697(2) 0.0333(7) Uani 1 1 d . . . . .
H14 H 0.7436 0.1963 0.5383 0.040 Uiso 1 1 calc R U . . .
C15 C 0.5830(3) 0.2595(2) 0.5638(2) 0.0343(7) Uani 1 1 d . . . . .
H15A H 0.5542 0.2407 0.4998 0.041 Uiso 1 1 calc R U . . .
H15B H 0.5501 0.2081 0.5930 0.041 Uiso 1 1 calc R U . . .
C16 C 0.5432(3) 0.3628(2) 0.6110(2) 0.0319(7) Uani 1 1 d . . . . .
H16 H 0.4555 0.3602 0.6072 0.038 Uiso 1 1 calc R U . . .
C17 C 0.5867(3) 0.3900(2) 0.7104(2) 0.0356(7) Uani 1 1 d . . . . .
H17A H 0.5601 0.4562 0.7418 0.043 Uiso 1 1 calc R U . . .
H17B H 0.5537 0.3390 0.7401 0.043 Uiso 1 1 calc R U . . .
C18 C 0.7211(3) 0.3939(2) 0.7163(2) 0.0361(7) Uani 1 1 d . . . . .
H18 H 0.7495 0.4119 0.7811 0.043 Uiso 1 1 calc R U . . .
C19 C 0.7621(3) 0.2908(2) 0.6688(2) 0.0363(7) Uani 1 1 d . . . . .
H19A H 0.8489 0.2932 0.6726 0.044 Uiso 1 1 calc R U . . .
H19B H 0.7311 0.2392 0.6986 0.044 Uiso 1 1 calc R U . . .
C20 C 0.5418(3) 0.9529(2) 0.7034(2) 0.0295(7) Uani 1 1 d . . . . .
C21 C 0.4292(3) 0.8823(2) 0.6975(2) 0.0314(7) Uani 1 1 d . . . . .
H21A H 0.3795 0.8839 0.6440 0.038 Uiso 1 1 calc R U . . .
H21B H 0.4506 0.8124 0.6909 0.038 Uiso 1 1 calc R U . . .
C22 C 0.5054(3) 1.0610(2) 0.7150(2) 0.0337(7) Uani 1 1 d . . . . .
H22A H 0.5765 1.1074 0.7194 0.040 Uiso 1 1 calc R U . . .
H22B H 0.4569 1.0643 0.6613 0.040 Uiso 1 1 calc R U . . .
C23 C 0.6167(3) 0.9520(2) 0.7888(2) 0.0330(7) Uani 1 1 d . . . . .
H23A H 0.6418 0.8834 0.7837 0.040 Uiso 1 1 calc R U . . .
H23B H 0.6880 0.9983 0.7938 0.040 Uiso 1 1 calc R U . . .
C24 C 0.5469(3) 0.9843(2) 0.8734(2) 0.0363(7) Uani 1 1 d . . . . .
H24 H 0.5967 0.9820 0.9275 0.044 Uiso 1 1 calc R U . . .
C25 C 0.4364(3) 0.9127(2) 0.8658(2) 0.0361(7) Uani 1 1 d . . . . .
H25A H 0.4589 0.8434 0.8605 0.043 Uiso 1 1 calc R U . . .
H25B H 0.3914 0.9332 0.9207 0.043 Uiso 1 1 calc R U . . .
C26 C 0.3605(3) 0.9159(2) 0.7830(2) 0.0354(7) Uani 1 1 d . . . . .
H26 H 0.2882 0.8696 0.7785 0.043 Uiso 1 1 calc R U . . .
C27 C 0.3251(3) 1.0236(2) 0.7920(2) 0.0389(8) Uani 1 1 d . . . . .
H27A H 0.2754 1.0258 0.7386 0.047 Uiso 1 1 calc R U . . .
H27B H 0.2791 1.0450 0.8463 0.047 Uiso 1 1 calc R U . . .
C28 C 0.4356(3) 1.0946(2) 0.7996(2) 0.0376(8) Uani 1 1 d . . . . .
H28 H 0.4129 1.1647 0.8052 0.045 Uiso 1 1 calc R U . . .
C29 C 0.5117(3) 1.0918(2) 0.8834(2) 0.0398(8) Uani 1 1 d . . . . .
H29A H 0.5827 1.1385 0.8893 0.048 Uiso 1 1 calc R U . . .
H29B H 0.4669 1.1131 0.9383 0.048 Uiso 1 1 calc R U . . .
C30 C 0.8474(3) 0.7871(2) 0.3907(2) 0.0313(7) Uani 1 1 d . . . . .
C31 C 0.8034(3) 0.7574(2) 0.3024(2) 0.0360(7) Uani 1 1 d . . . . .
C32 C 0.8610(3) 0.7839(3) 0.2331(2) 0.0419(8) Uani 1 1 d . . . . .
C33 C 0.9672(3) 0.8416(3) 0.2524(3) 0.0446(9) Uani 1 1 d . . . . .
C34 C 1.0129(3) 0.8719(3) 0.3394(3) 0.0423(8) Uani 1 1 d . . . . .
C35 C 0.9540(3) 0.8453(2) 0.4067(2) 0.0371(7) Uani 1 1 d . . . . .
C36 C 0.5515(3) 0.6647(2) 0.8138(2) 0.0306(7) Uani 1 1 d . . . . .
C37 C 0.4346(3) 0.6240(2) 0.8096(2) 0.0361(7) Uani 1 1 d . . . . .
C38 C 0.3867(3) 0.6075(3) 0.8872(3) 0.0440(9) Uani 1 1 d . . . . .
H38 H 0.3077 0.5803 0.8840 0.053 Uiso 1 1 calc R U . . .
C39 C 0.4506(4) 0.6295(3) 0.9693(3) 0.0469(9) Uani 1 1 d . . . . .
C40 C 0.5660(4) 0.6690(2) 0.9729(2) 0.0442(9) Uani 1 1 d . . . . .
H40 H 0.6108 0.6838 1.0285 0.053 Uiso 1 1 calc R U . . .
C41 C 0.6176(3) 0.6874(2) 0.8975(2) 0.0362(7) Uani 1 1 d . . . . .
C42 C 0.7421(3) 0.7324(3) 0.9034(3) 0.0478(9) Uani 1 1 d . . . . .
H42A H 0.7885 0.6873 0.8605 0.072 Uiso 1 1 calc R U . . .
H42B H 0.7759 0.7414 0.9647 0.072 Uiso 1 1 calc R U . . .
H42C H 0.7430 0.7978 0.8889 0.072 Uiso 1 1 calc R U . . .
C43 C 0.3616(3) 0.5985(3) 0.7223(3) 0.0430(8) Uani 1 1 d . . . . .
H43A H 0.3659 0.6563 0.6959 0.064 Uiso 1 1 calc R U . . .
H43B H 0.2798 0.5820 0.7338 0.064 Uiso 1 1 calc R U . . .
H43C H 0.3917 0.5406 0.6804 0.064 Uiso 1 1 calc R U . . .
C44 C 0.3962(5) 0.6109(3) 1.0524(3) 0.0664(13) Uani 1 1 d . . . . .
H44A H 0.3322 0.5579 1.0345 0.100 Uiso 1 1 calc R U . . .
H44B H 0.3652 0.6729 1.0870 0.100 Uiso 1 1 calc R U . . .
H44C H 0.4559 0.5899 1.0896 0.100 Uiso 1 1 calc R U . . .
O1 O 0.8610(8) 0.7706(16) 0.6827(15) 0.030(3) Uani 0.557(10) 1 d D . P A 1
C45 C 0.9042(15) 0.8747(14) 0.7094(17) 0.035(4) Uani 0.557(10) 1 d D . P A 1
H45A H 0.8704 0.9092 0.7666 0.042 Uiso 0.557(10) 1 calc R U P A 1
H45B H 0.8827 0.9091 0.6625 0.042 Uiso 0.557(10) 1 calc R U P A 1
C46 C 1.0373(15) 0.8766(9) 0.722(2) 0.0432(18) Uani 0.557(10) 1 d D . P A 1
H46A H 1.0631 0.8930 0.7862 0.052 Uiso 0.557(10) 1 calc R U P A 1
H46B H 1.0772 0.9257 0.6930 0.052 Uiso 0.557(10) 1 calc R U P A 1
C47 C 1.0604(7) 0.7689(7) 0.6737(7) 0.0427(18) Uani 0.557(10) 1 d D . P A 1
H47A H 1.0630 0.7601 0.6077 0.051 Uiso 0.557(10) 1 calc R U P A 1
H47B H 1.1352 0.7498 0.6966 0.051 Uiso 0.557(10) 1 calc R U P A 1
C48 C 0.9571(12) 0.7080(11) 0.6965(10) 0.042(3) Uani 0.557(10) 1 d D . P A 1
H48A H 0.9468 0.6398 0.6552 0.050 Uiso 0.557(10) 1 calc R U P A 1
H48B H 0.9639 0.7027 0.7596 0.050 Uiso 0.557(10) 1 calc R U P A 1
O1A O 0.8585(10) 0.769(2) 0.702(2) 0.030(3) Uani 0.443(10) 1 d D . P A 2
C45A C 0.902(2) 0.8731(18) 0.729(2) 0.035(4) Uani 0.443(10) 1 d D . P A 2
H45C H 0.8886 0.9027 0.7932 0.042 Uiso 0.443(10) 1 calc R U P A 2
H45D H 0.8623 0.9118 0.6922 0.042 Uiso 0.443(10) 1 calc R U P A 2
C46A C 1.0340(19) 0.8764(11) 0.714(3) 0.0432(18) Uani 0.443(10) 1 d D . P A 2
H46C H 1.0784 0.9289 0.7615 0.052 Uiso 0.443(10) 1 calc R U P A 2
H46D H 1.0506 0.8880 0.6541 0.052 Uiso 0.443(10) 1 calc R U P A 2
C47A C 1.0617(9) 0.7706(9) 0.7187(9) 0.0427(18) Uani 0.443(10) 1 d D . P A 2
H47C H 1.1357 0.7512 0.6897 0.051 Uiso 0.443(10) 1 calc R U P A 2
H47D H 1.0668 0.7652 0.7818 0.051 Uiso 0.443(10) 1 calc R U P A 2
C48A C 0.9567(16) 0.7079(15) 0.6665(13) 0.042(3) Uani 0.443(10) 1 d D . P A 2
H48C H 0.9619 0.7000 0.6009 0.050 Uiso 0.443(10) 1 calc R U P A 2
H48D H 0.9484 0.6406 0.6787 0.050 Uiso 0.443(10) 1 calc R U P A 2
C1S C 0.174(2) 0.8073(18) 0.993(2) 0.158(11) Uani 0.5 1 d D U P B -1
H1SA H 0.2601 0.8064 0.9950 0.237 Uiso 0.5 1 calc R U P B -1
H1SB H 0.1433 0.7880 1.0451 0.237 Uiso 0.5 1 calc R U P B -1
H1SC H 0.1414 0.7598 0.9374 0.237 Uiso 0.5 1 calc R U P B -1
C2S C 0.143(2) 0.9083(16) 0.994(2) 0.094(7) Uani 0.5 1 d D U P B -1
H2SA H 0.1776 0.9272 0.9414 0.112 Uiso 0.5 1 calc R U P B -1
H2SB H 0.1794 0.9553 1.0488 0.112 Uiso 0.5 1 calc R U P B -1
C3S C 0.012(2) 0.9250(14) 0.9903(18) 0.088(6) Uani 0.5 1 d D U P B -1
H3SA H -0.0264 0.8983 1.0372 0.105 Uiso 0.5 1 calc R U P B -1
H3SB H -0.0236 0.8874 0.9309 0.105 Uiso 0.5 1 calc R U P B -1
C4S C -0.0099(13) 1.0465(10) 1.0070(10) 0.040(2) Uani 0.5 1 d D U P B -1
H4SA H 0.0241 1.0829 1.0674 0.048 Uiso 0.5 1 calc R U P B -1
H4SB H 0.0329 1.0732 0.9619 0.048 Uiso 0.5 1 calc R U P B -1
C5S C -0.1387(13) 1.0688(11) 1.0007(12) 0.045(3) Uani 0.5 1 d D U P B -1
H5SA H -0.1711 1.0358 0.9390 0.055 Uiso 0.5 1 calc R U P B -1
H5SB H -0.1823 1.0379 1.0428 0.055 Uiso 0.5 1 calc R U P B -1
C6S C -0.1610(14) 1.1772(10) 1.0210(7) 0.053(3) Uani 0.5 1 d D U P B -1
H6SA H -0.2456 1.1837 1.0152 0.079 Uiso 0.5 1 calc R U P B -1
H6SB H -0.1317 1.2107 1.0827 0.079 Uiso 0.5 1 calc R U P B -1
H6SC H -0.1205 1.2085 0.9785 0.079 Uiso 0.5 1 calc R U P B -1
C7S C 0.037(3) 0.561(2) 0.829(2) 0.109(6) Uani 0.215(6) 1 d D U P C -1
H7SA H 0.0506 0.5395 0.7650 0.163 Uiso 0.215(6) 1 calc R U P C -1
H7SB H -0.0385 0.5910 0.8379 0.163 Uiso 0.215(6) 1 calc R U P C -1
H7SC H 0.1000 0.6100 0.8602 0.163 Uiso 0.215(6) 1 calc R U P C -1
C8S C 0.034(5) 0.473(2) 0.867(2) 0.116(5) Uani 0.215(6) 1 d D U P C -1
H8SA H 0.1099 0.4417 0.8588 0.139 Uiso 0.215(6) 1 calc R U P C -1
H8SB H -0.0292 0.4226 0.8363 0.139 Uiso 0.215(6) 1 calc R U P C -1
C9S C 0.012(4) 0.509(3) 0.9695(19) 0.119(5) Uani 0.215(6) 1 d D U P C -1
H9SA H -0.0727 0.5025 0.9797 0.143 Uiso 0.215(6) 1 calc R U P C -1
H9SB H 0.0417 0.5804 0.9936 0.143 Uiso 0.215(6) 1 calc R U P C -1
C10S C 0.083(3) 0.438(2) 1.0181(19) 0.124(5) Uani 0.215(6) 1 d D U P C -1
H10A H 0.0645 0.3658 0.9871 0.149 Uiso 0.215(6) 1 calc R U P C -1
H10B H 0.1684 0.4539 1.0195 0.149 Uiso 0.215(6) 1 calc R U P C -1
C11S C 0.037(4) 0.462(3) 1.1142(19) 0.127(5) Uani 0.215(6) 1 d D U P C -1
H11C H -0.0151 0.4051 1.1218 0.153 Uiso 0.215(6) 1 calc R U P C -1
H11D H 0.1038 0.4734 1.1590 0.153 Uiso 0.215(6) 1 calc R U P C -1
C12S C -0.028(5) 0.553(3) 1.130(3) 0.129(7) Uani 0.215(6) 1 d D U P C -1
H12C H -0.0568 0.5677 1.1911 0.194 Uiso 0.215(6) 1 calc R U P C -1
H12D H 0.0235 0.6098 1.1232 0.194 Uiso 0.215(6) 1 calc R U P C -1
H12E H -0.0952 0.5416 1.0861 0.194 Uiso 0.215(6) 1 calc R U P C -1
C7T C 0.071(3) 0.476(3) 0.811(2) 0.098(6) Uani 0.285(6) 1 d D U P C -2
H7TA H 0.0867 0.5206 0.7713 0.147 Uiso 0.285(6) 1 calc R U P C -2
H7TB H 0.1438 0.4503 0.8271 0.147 Uiso 0.285(6) 1 calc R U P C -2
H7TC H 0.0150 0.4201 0.7803 0.147 Uiso 0.285(6) 1 calc R U P C -2
C8T C 0.021(7) 0.532(3) 0.892(3) 0.113(5) Uani 0.285(6) 1 d D U P C -2
H8TA H -0.0531 0.5590 0.8764 0.136 Uiso 0.285(6) 1 calc R U P C -2
H8TB H 0.0762 0.5894 0.9234 0.136 Uiso 0.285(6) 1 calc R U P C -2
C9T C -0.004(3) 0.460(3) 0.953(2) 0.118(4) Uani 0.285(6) 1 d D U P C -2
H9TA H 0.0688 0.4297 0.9663 0.142 Uiso 0.285(6) 1 calc R U P C -2
H9TB H -0.0642 0.4059 0.9246 0.142 Uiso 0.285(6) 1 calc R U P C -2
C10T C -0.049(3) 0.531(3) 1.044(2) 0.123(5) Uani 0.285(6) 1 d D U P C -2
H10C H -0.0029 0.5967 1.0616 0.147 Uiso 0.285(6) 1 calc R U P C -2
H10D H -0.1333 0.5425 1.0364 0.147 Uiso 0.285(6) 1 calc R U P C -2
C11T C -0.031(8) 0.470(4) 1.115(3) 0.123(5) Uani 0.285(6) 1 d D U P C -2
H11E H -0.0866 0.4094 1.1017 0.148 Uiso 0.285(6) 1 calc R U P C -2
H11F H 0.0497 0.4492 1.1150 0.148 Uiso 0.285(6) 1 calc R U P C -2
C12T C -0.053(4) 0.535(4) 1.202(2) 0.125(7) Uani 0.285(6) 1 d D U P C -2
H12F H -0.0422 0.4987 1.2488 0.187 Uiso 0.285(6) 1 calc R U P C -2
H12G H 0.0023 0.5949 1.2149 0.187 Uiso 0.285(6) 1 calc R U P C -2
H12H H -0.1335 0.5553 1.2017 0.187 Uiso 0.285(6) 1 calc R U P C -2

loop_
_atom_site_aniso_label
_atom_site_aniso_U_11
_atom_site_aniso_U_22
_atom_site_aniso_U_33
_atom_site_aniso_U_23
_atom_site_aniso_U_13
_atom_site_aniso_U_12
Cr1 0.0305(3) 0.0205(3) 0.0370(3) 0.0046(2) 0.0013(2) 0.0040(2)
F1 0.0393(10) 0.0496(12) 0.0423(11) 0.0074(9) 0.0006(8) -0.0041(9)
F2 0.0611(14) 0.0739(16) 0.0401(12) 0.0179(11) 0.0095(10) 0.0152(12)
F3 0.0653(15) 0.0675(16) 0.0718(16) 0.0358(13) 0.0193(12) 0.0119(13)
F4 0.0384(11) 0.0494(13) 0.0933(18) 0.0364(12) 0.0037(11) -0.0058(10)
F5 0.0399(10) 0.0406(11) 0.0589(13) 0.0151(9) -0.0072(9) -0.0060(9)
N1 0.0296(12) 0.0190(12) 0.0377(15) 0.0042(10) 0.0004(10) 0.0041(10)
N2 0.0273(12) 0.0214(12) 0.0335(14) 0.0041(10) 0.0007(10) 0.0021(10)
N3 0.0307(13) 0.0207(12) 0.0378(15) 0.0012(10) -0.0010(11) 0.0066(11)
C1 0.0302(15) 0.0212(14) 0.0358(17) 0.0052(12) -0.0015(12) 0.0041(12)
C2 0.0313(16) 0.0246(15) 0.048(2) 0.0067(14) 0.0062(14) 0.0079(13)
C3 0.0303(15) 0.0272(16) 0.048(2) 0.0080(14) 0.0081(14) 0.0058(13)
C4 0.0276(15) 0.0231(15) 0.0402(18) 0.0049(13) 0.0010(13) 0.0035(13)
C5 0.0241(14) 0.0240(15) 0.0376(17) 0.0052(12) -0.0011(12) 0.0025(12)
C6 0.0275(14) 0.0227(15) 0.0387(18) 0.0072(12) -0.0029(12) 0.0001(12)
C7 0.0329(16) 0.0239(15) 0.0417(18) 0.0107(13) 0.0002(13) 0.0034(13)
C8 0.0343(16) 0.0219(15) 0.0404(18) 0.0080(13) -0.0010(13) 0.0059(13)
C9 0.0273(14) 0.0219(14) 0.0354(17) 0.0052(12) -0.0042(12) 0.0021(12)
C10 0.0302(15) 0.0180(14) 0.0361(17) 0.0051(12) 0.0016(12) 0.0037(12)
C11 0.0320(15) 0.0193(14) 0.0350(17) 0.0027(12) -0.0013(12) 0.0057(13)
C12 0.0304(16) 0.0258(15) 0.0435(19) 0.0061(13) -0.0026(13) 0.0031(13)
C13 0.0331(16) 0.0230(15) 0.0409(18) 0.0041(13) 0.0022(13) 0.0063(13)
C14 0.0381(17) 0.0165(14) 0.0437(19) 0.0033(12) 0.0055(14) 0.0057(13)
C15 0.0393(17) 0.0197(14) 0.0419(19) 0.0048(13) 0.0013(14) 0.0011(13)
C16 0.0295(15) 0.0237(15) 0.0412(18) 0.0054(13) 0.0011(13) 0.0034(13)
C17 0.0419(18) 0.0224(15) 0.0418(19) 0.0059(13) 0.0074(14) 0.0037(14)
C18 0.0423(18) 0.0272(16) 0.0389(18) 0.0086(14) -0.0033(14) 0.0046(14)
C19 0.0367(17) 0.0270(16) 0.048(2) 0.0147(14) 0.0009(14) 0.0067(14)
C20 0.0281(15) 0.0190(14) 0.0399(18) 0.0039(12) 0.0013(12) 0.0056(12)
C21 0.0291(15) 0.0233(15) 0.0394(18) 0.0029(13) 0.0015(13) 0.0047(13)
C22 0.0361(16) 0.0235(15) 0.0401(18) 0.0052(13) 0.0036(13) 0.0036(13)
C23 0.0320(16) 0.0241(15) 0.0397(18) 0.0018(13) -0.0013(13) 0.0047(13)
C24 0.0411(18) 0.0266(16) 0.0374(18) 0.0003(13) -0.0012(14) 0.0067(14)
C25 0.0450(18) 0.0267(16) 0.0360(18) 0.0047(13) 0.0080(14) 0.0086(15)
C26 0.0310(16) 0.0271(16) 0.046(2) 0.0043(14) 0.0037(14) 0.0028(13)
C27 0.0359(17) 0.0321(17) 0.048(2) 0.0057(14) 0.0064(14) 0.0112(15)
C28 0.0430(18) 0.0222(15) 0.046(2) 0.0044(14) 0.0057(15) 0.0094(14)
C29 0.049(2) 0.0255(16) 0.0393(19) -0.0019(14) 0.0060(15) 0.0039(15)
C30 0.0306(15) 0.0204(14) 0.0437(19) 0.0082(13) 0.0053(13) 0.0063(13)
C31 0.0303(16) 0.0321(17) 0.046(2) 0.0096(14) 0.0051(14) 0.0082(14)
C32 0.0447(19) 0.0423(19) 0.043(2) 0.0146(16) 0.0078(15) 0.0157(17)
C33 0.0435(19) 0.042(2) 0.061(2) 0.0307(18) 0.0236(17) 0.0140(17)
C34 0.0332(17) 0.0321(18) 0.068(3) 0.0243(17) 0.0056(16) 0.0057(15)
C35 0.0357(17) 0.0275(16) 0.051(2) 0.0148(14) 0.0028(15) 0.0068(14)
C36 0.0396(17) 0.0171(14) 0.0348(17) 0.0041(12) 0.0072(13) 0.0082(13)
C37 0.0426(18) 0.0244(15) 0.0398(19) 0.0037(13) 0.0071(14) 0.0070(14)
C38 0.051(2) 0.0281(17) 0.050(2) 0.0026(15) 0.0152(17) 0.0045(16)
C39 0.069(2) 0.0285(17) 0.044(2) 0.0068(15) 0.0192(18) 0.0069(18)
C40 0.070(2) 0.0289(17) 0.0331(19) 0.0045(14) 0.0020(16) 0.0093(17)
C41 0.0481(19) 0.0237(15) 0.0347(18) 0.0021(13) 0.0019(14) 0.0076(14)
C42 0.051(2) 0.047(2) 0.043(2) 0.0073(17) -0.0071(16) 0.0005(18)
C43 0.0372(18) 0.0377(19) 0.052(2) 0.0076(16) 0.0040(15) 0.0003(15)
C44 0.097(4) 0.050(2) 0.051(3) 0.009(2) 0.028(2) 0.003(2)
O1 0.0294(11) 0.0237(12) 0.036(9) 0.009(4) -0.002(2) 0.0033(10)
C45 0.0374(18) 0.0237(17) 0.041(10) 0.002(4) -0.004(4) 0.0033(15)
C46 0.0343(19) 0.0350(19) 0.056(5) 0.0052(19) -0.001(2) -0.0007(16)
C47 0.034(2) 0.040(2) 0.050(5) 0.000(5) 0.003(4) 0.008(2)
C48 0.0352(19) 0.0313(19) 0.057(10) 0.007(5) -0.009(5) 0.0060(17)
O1A 0.0294(11) 0.0237(12) 0.036(9) 0.009(4) -0.002(2) 0.0033(10)
C45A 0.0374(18) 0.0237(17) 0.041(10) 0.002(4) -0.004(4) 0.0033(15)
C46A 0.0343(19) 0.0350(19) 0.056(5) 0.0052(19) -0.001(2) -0.0007(16)
C47A 0.034(2) 0.040(2) 0.050(5) 0.000(5) 0.003(4) 0.008(2)
C48A 0.0352(19) 0.0313(19) 0.057(10) 0.007(5) -0.009(5) 0.0060(17)
C1S 0.079(11) 0.107(12) 0.31(3) 0.074(14) 0.049(14) 0.029(9)
C2S 0.070(8) 0.113(13) 0.102(14) 0.028(10) 0.013(7) 0.026(8)
C3S 0.073(7) 0.091(10) 0.096(11) 0.017(7) 0.005(6) 0.014(7)
C4S 0.044(5) 0.047(5) 0.030(5) 0.013(4) 0.003(3) -0.004(4)
C5S 0.042(5) 0.054(5) 0.041(6) 0.014(4) 0.003(4) 0.002(4)
C6S 0.071(8) 0.051(6) 0.043(5) 0.022(4) 0.015(4) 0.007(5)
C7S 0.100(12) 0.092(10) 0.115(11) -0.003(9) -0.039(11) 0.002(10)
C8S 0.116(9) 0.095(8) 0.121(9) 0.003(8) -0.034(9) 0.006(8)
C9S 0.120(9) 0.102(8) 0.121(8) 0.005(7) -0.033(8) 0.012(8)
C10S 0.125(10) 0.108(8) 0.126(8) 0.009(7) -0.030(8) 0.013(8)
C11S 0.127(10) 0.113(8) 0.127(9) 0.005(7) -0.033(9) 0.013(9)
C12S 0.130(12) 0.111(10) 0.130(11) 0.003(10) -0.029(11) 0.016(11)
C7T 0.092(11) 0.068(9) 0.109(10) -0.012(8) -0.045(9) -0.012(9)
C8T 0.113(9) 0.095(8) 0.117(8) 0.002(7) -0.036(8) 0.010(8)
C9T 0.120(9) 0.100(7) 0.122(8) 0.009(6) -0.033(8) 0.011(8)
C10T 0.122(10) 0.107(8) 0.124(8) 0.005(7) -0.033(8) 0.012(8)
C11T 0.121(10) 0.110(8) 0.125(8) 0.007(7) -0.029(8) 0.015(9)
C12T 0.119(14) 0.114(12) 0.128(10) 0.007(9) -0.030(10) 0.022(11)

loop_
_atom_type_symbol
_atom_type_description
_atom_type_scat_dispersion_real
_atom_type_scat_dispersion_imag
_atom_type_scat_source
C C 0.0181 0.0091 'International Tables Vol C Tables 4.2.6.8 and 6.1.1.4'
H H 0.0000 0.0000 'International Tables Vol C Tables 4.2.6.8 and 6.1.1.4'
Cr Cr -0.1635 2.4439 'International Tables Vol C Tables 4.2.6.8 and 6.1.1.4'
F F 0.0727 0.0534 'International Tables Vol C Tables 4.2.6.8 and 6.1.1.4'
N N 0.0311 0.0180 'International Tables Vol C Tables 4.2.6.8 and 6.1.1.4'
O O 0.0492 0.0322 'International Tables Vol C Tables 4.2.6.8 and 6.1.1.4'

loop_
_geom_angle_atom_site_label_1
_geom_angle_atom_site_label_2
_geom_angle_atom_site_label_3
_geom_angle
N3 Cr1 N2 128.99(11)
N3 Cr1 N1 129.68(11)
N2 Cr1 N1 93.06(10)
N3 Cr1 O1 119.5(6)
N2 Cr1 O1 86.7(6)
N1 Cr1 O1 84.3(6)
N3 Cr1 O1A 111.1(8)
N2 Cr1 O1A 92.3(8)
N1 Cr1 O1A 90.1(8)
C1 N1 C4 106.2(2)
C1 N1 Cr1 130.7(2)
C4 N1 Cr1 119.30(18)
C9 N2 C6 106.3(2)
C9 N2 Cr1 132.5(2)
C6 N2 Cr1 120.66(19)
C36 N3 Cr1 173.0(2)
N1 C1 C2 110.1(3)
N1 C1 C10 124.6(3)
C2 C1 C10 125.3(3)
C3 C2 C1 107.2(3)
C3 C2 H2 126.4
C1 C2 H2 126.4
C2 C3 C4 106.7(3)
C2 C3 H3 126.6
C4 C3 H3 126.6
N1 C4 C5 125.2(3)
N1 C4 C3 109.7(3)
C5 C4 C3 125.0(3)
C6 C5 C4 129.5(3)
C6 C5 C30 114.9(3)
C4 C5 C30 115.6(3)
N2 C6 C5 126.0(3)
N2 C6 C7 109.4(3)
C5 C6 C7 124.6(3)
C8 C7 C6 106.4(3)
C8 C7 H7 126.8
C6 C7 H7 126.8
C7 C8 C9 107.8(3)
C7 C8 H8 126.1
C9 C8 H8 126.1
N2 C9 C8 110.1(3)
N2 C9 C20 124.9(3)
C8 C9 C20 125.0(3)
C1 C10 C13 110.4(3)
C1 C10 C11 109.5(2)
C13 C10 C11 107.9(2)
C1 C10 C12 112.1(2)
C13 C10 C12 108.0(2)
C11 C10 C12 108.8(2)
C16 C11 C10 110.5(2)
C16 C11 H11A 109.5
C10 C11 H11A 109.5
C16 C11 H11B 109.5
C10 C11 H11B 109.5
H11A C11 H11B 108.1
C18 C12 C10 110.3(2)
C18 C12 H12A 109.6
C10 C12 H12A 109.6
C18 C12 H12B 109.6
C10 C12 H12B 109.6
H12A C12 H12B 108.1
C14 C13 C10 111.1(3)
C14 C13 H13A 109.4
C10 C13 H13A 109.4
C14 C13 H13B 109.4
C10 C13 H13B 109.4
H13A C13 H13B 108.0
C13 C14 C15 109.4(3)
C13 C14 C19 109.3(3)
C15 C14 C19 109.9(3)
C13 C14 H14 109.4
C15 C14 H14 109.4
C19 C14 H14 109.4
C16 C15 C14 109.3(2)
C16 C15 H15A 109.8
C14 C15 H15A 109.8
C16 C15 H15B 109.8
C14 C15 H15B 109.8
H15A C15 H15B 108.3
C11 C16 C15 109.7(3)
C11 C16 C17 110.0(2)
C15 C16 C17 109.2(3)
C11 C16 H16 109.3
C15 C16 H16 109.3
C17 C16 H16 109.3
C18 C17 C16 109.3(3)
C18 C17 H17A 109.8
C16 C17 H17A 109.8
C18 C17 H17B 109.8
C16 C17 H17B 109.8
H17A C17 H17B 108.3
C17 C18 C19 109.8(3)
C17 C18 C12 109.6(3)
C19 C18 C12 109.3(3)
C17 C18 H18 109.4
C19 C18 H18 109.4
C12 C18 H18 109.4
C14 C19 C18 109.0(3)
C14 C19 H19A 109.9
C18 C19 H19A 109.9
C14 C19 H19B 109.9
C18 C19 H19B 109.9
H19A C19 H19B 108.3
C9 C20 C22 110.4(3)
C9 C20 C23 111.1(2)
C22 C20 C23 107.2(2)
C9 C20 C21 110.9(2)
C22 C20 C21 108.2(2)
C23 C20 C21 108.9(3)
C26 C21 C20 110.1(2)
C26 C21 H21A 109.6
C20 C21 H21A 109.6
C26 C21 H21B 109.6
C20 C21 H21B 109.6
H21A C21 H21B 108.2
C28 C22 C20 111.3(3)
C28 C22 H22A 109.4
C20 C22 H22A 109.4
C28 C22 H22B 109.4
C20 C22 H22B 109.4
H22A C22 H22B 108.0
C24 C23 C20 110.9(3)
C24 C23 H23A 109.5
C20 C23 H23A 109.5
C24 C23 H23B 109.5
C20 C23 H23B 109.5
H23A C23 H23B 108.0
C23 C24 C29 109.7(3)
C23 C24 C25 109.6(3)
C29 C24 C25 109.5(3)
C23 C24 H24 109.3
C29 C24 H24 109.3
C25 C24 H24 109.3
C26 C25 C24 109.4(3)
C26 C25 H25A 109.8
C24 C25 H25A 109.8
C26 C25 H25B 109.8
C24 C25 H25B 109.8
H25A C25 H25B 108.2
C25 C26 C21 109.9(3)
C25 C26 C27 109.6(3)
C21 C26 C27 109.5(3)
C25 C26 H26 109.3
C21 C26 H26 109.3
C27 C26 H26 109.3
C28 C27 C26 109.3(3)
C28 C27 H27A 109.8
C26 C27 H27A 109.8
C28 C27 H27B 109.8
C26 C27 H27B 109.8
H27A C27 H27B 108.3
C27 C28 C22 109.3(3)
C27 C28 C29 109.5(3)
C22 C28 C29 109.6(3)
C27 C28 H28 109.5
C22 C28 H28 109.5
C29 C28 H28 109.5
C24 C29 C28 108.9(3)
C24 C29 H29A 109.9
C28 C29 H29A 109.9
C24 C29 H29B 109.9
C28 C29 H29B 109.9
H29A C29 H29B 108.3
C31 C30 C35 116.5(3)
C31 C30 C5 122.5(3)
C35 C30 C5 121.0(3)
F1 C31 C32 118.1(3)
F1 C31 C30 119.6(3)
C32 C31 C30 122.2(3)
F2 C32 C31 120.4(3)
F2 C32 C33 120.5(3)
C31 C32 C33 119.1(3)
F3 C33 C34 119.6(3)
F3 C33 C32 120.6(4)
C34 C33 C32 119.8(3)
F4 C34 C35 120.7(3)
F4 C34 C33 119.3(3)
C35 C34 C33 120.0(3)
F5 C35 C34 118.2(3)
F5 C35 C30 119.4(3)
C34 C35 C30 122.4(3)
N3 C36 C37 121.6(3)
N3 C36 C41 119.3(3)
C37 C36 C41 119.0(3)
C38 C37 C36 119.3(3)
C38 C37 C43 120.0(3)
C36 C37 C43 120.7(3)
C37 C38 C39 122.2(3)
C37 C38 H38 118.9
C39 C38 H38 118.9
C40 C39 C38 118.3(3)
C40 C39 C44 120.7(4)
C38 C39 C44 121.0(4)
C39 C40 C41 121.7(3)
C39 C40 H40 119.1
C41 C40 H40 119.1
C40 C41 C36 119.5(3)
C40 C41 C42 120.8(3)
C36 C41 C42 119.6(3)
C41 C42 H42A 109.5
C41 C42 H42B 109.5
H42A C42 H42B 109.5
C41 C42 H42C 109.5
H42A C42 H42C 109.5
H42B C42 H42C 109.5
C37 C43 H43A 109.5
C37 C43 H43B 109.5
H43A C43 H43B 109.5
C37 C43 H43C 109.5
H43A C43 H43C 109.5
H43B C43 H43C 109.5
C39 C44 H44A 109.5
C39 C44 H44B 109.5
H44A C44 H44B 109.5
C39 C44 H44C 109.5
H44A C44 H44C 109.5
H44B C44 H44C 109.5
C45 O1 C48 108.8(9)
C45 O1 Cr1 126.0(13)
C48 O1 Cr1 123.9(12)
O1 C45 C46 106.7(8)
O1 C45 H45A 110.4
C46 C45 H45A 110.4
O1 C45 H45B 110.4
C46 C45 H45B 110.4
H45A C45 H45B 108.6
C45 C46 C47 101.9(10)
C45 C46 H46A 111.4
C47 C46 H46A 111.4
C45 C46 H46B 111.4
C47 C46 H46B 111.4
H46A C46 H46B 109.2
C48 C47 C46 103.0(10)
C48 C47 H47A 111.2
C46 C47 H47A 111.2
C48 C47 H47B 111.2
C46 C47 H47B 111.2
H47A C47 H47B 109.1
O1 C48 C47 100.1(9)
O1 C48 H48A 111.8
C47 C48 H48A 111.8
O1 C48 H48B 111.8
C47 C48 H48B 111.8
H48A C48 H48B 109.5
C45A O1A C48A 108.1(11)
C45A O1A Cr1 125.3(17)
C48A O1A Cr1 119.6(15)
O1A C45A C46A 107.1(11)
O1A C45A H45C 110.3
C46A C45A H45C 110.3
O1A C45A H45D 110.3
C46A C45A H45D 110.3
H45C C45A H45D 108.6
C45A C46A C47A 101.0(14)
C45A C46A H46C 111.6
C47A C46A H46C 111.6
C45A C46A H46D 111.6
C47A C46A H46D 111.6
H46C C46A H46D 109.4
C48A C47A C46A 101.3(13)
C48A C47A H47C 111.5
C46A C47A H47C 111.5
C48A C47A H47D 111.5
C46A C47A H47D 111.5
H47C C47A H47D 109.3
O1A C48A C47A 102.0(11)
O1A C48A H48C 111.4
C47A C48A H48C 111.4
O1A C48A H48D 111.4
C47A C48A H48D 111.4
H48C C48A H48D 109.2
C2S C1S H1SA 109.5
C2S C1S H1SB 109.5
H1SA C1S H1SB 109.5
C2S C1S H1SC 109.5
H1SA C1S H1SC 109.5
H1SB C1S H1SC 109.5
C1S C2S C3S 117.3(15)
C1S C2S H2SA 108.0
C3S C2S H2SA 108.0
C1S C2S H2SB 108.0
C3S C2S H2SB 108.0
H2SA C2S H2SB 107.2
C2S C3S C4S 111.7(12)
C2S C3S H3SA 109.3
C4S C3S H3SA 109.3
C2S C3S H3SB 109.3
C4S C3S H3SB 109.3
H3SA C3S H3SB 107.9
C5S C4S C3S 114.8(7)
C5S C4S H4SA 108.6
C3S C4S H4SA 108.6
C5S C4S H4SB 108.6
C3S C4S H4SB 108.6
H4SA C4S H4SB 107.6
C6S C5S C4S 115.6(10)
C6S C5S H5SA 108.4
C4S C5S H5SA 108.4
C6S C5S H5SB 108.4
C4S C5S H5SB 108.4
H5SA C5S H5SB 107.4
C5S C6S H6SA 109.5
C5S C6S H6SB 109.5
H6SA C6S H6SB 109.5
C5S C6S H6SC 109.5
H6SA C6S H6SC 109.5
H6SB C6S H6SC 109.5
C8S C7S H7SA 109.5
C8S C7S H7SB 109.5
H7SA C7S H7SB 109.5
C8S C7S H7SC 109.5
H7SA C7S H7SC 109.5
H7SB C7S H7SC 109.5
C7S C8S C9S 108.2(19)
C7S C8S H8SA 110.1
C9S C8S H8SA 110.1
C7S C8S H8SB 110.1
C9S C8S H8SB 110.1
H8SA C8S H8SB 108.4
C8S C9S C10S 106(2)
C8S C9S H9SA 110.5
C10S C9S H9SA 110.5
C8S C9S H9SB 110.5
C10S C9S H9SB 110.5
H9SA C9S H9SB 108.7
C11S C10S C9S 103.2(16)
C11S C10S H10A 111.1
C9S C10S H10A 111.1
C11S C10S H10B 111.1
C9S C10S H10B 111.1
H10A C10S H10B 109.1
C12S C11S C10S 110.3(19)
C12S C11S H11C 109.6
C10S C11S H11C 109.6
C12S C11S H11D 109.6
C10S C11S H11D 109.6
H11C C11S H11D 108.1
C11S C12S H12C 109.5
C11S C12S H12D 109.5
H12C C12S H12D 109.5
C11S C12S H12E 109.5
H12C C12S H12E 109.5
H12D C12S H12E 109.5
C8T C7T H7TA 109.5
C8T C7T H7TB 109.5
H7TA C7T H7TB 109.5
C8T C7T H7TC 109.5
H7TA C7T H7TC 109.5
H7TB C7T H7TC 109.5
C7T C8T C9T 108.2(18)
C7T C8T H8TA 110.1
C9T C8T H8TA 110.1
C7T C8T H8TB 110.1
C9T C8T H8TB 110.1
H8TA C8T H8TB 108.4
C8T C9T C10T 104.5(16)
C8T C9T H9TA 110.8
C10T C9T H9TA 110.8
C8T C9T H9TB 110.8
C10T C9T H9TB 110.8
H9TA C9T H9TB 108.9
C11T C10T C9T 103.8(16)
C11T C10T H10C 111.0
C9T C10T H10C 111.0
C11T C10T H10D 111.0
C9T C10T H10D 111.0
H10C C10T H10D 109.0
C12T C11T C10T 107.5(19)
C12T C11T H11E 110.2
C10T C11T H11E 110.2
C12T C11T H11F 110.2
C10T C11T H11F 110.2
H11E C11T H11F 108.5
C11T C12T H12F 109.5
C11T C12T H12G 109.5
H12F C12T H12G 109.5
C11T C12T H12H 109.5
H12F C12T H12H 109.5
H12G C12T H12H 109.5

loop_
_geom_bond_atom_site_label_1
_geom_bond_atom_site_label_2
_geom_bond_distance
Cr1 N3 1.709(3)
Cr1 N2 2.100(3)
Cr1 N1 2.101(3)
Cr1 O1 2.140(8)
Cr1 O1A 2.153(11)
F1 C31 1.344(4)
F2 C32 1.339(4)
F3 C33 1.329(4)
F4 C34 1.344(4)
F5 C35 1.348(4)
N1 C1 1.355(4)
N1 C4 1.389(4)
N2 C9 1.359(4)
N2 C6 1.392(4)
N3 C36 1.380(4)
C1 C2 1.429(4)
C1 C10 1.513(4)
C2 C3 1.362(5)
C2 H2 0.9500
C3 C4 1.421(4)
C3 H3 0.9500
C4 C5 1.408(4)
C5 C6 1.397(4)
C5 C30 1.495(4)
C6 C7 1.432(4)
C7 C8 1.364(5)
C7 H7 0.9500
C8 C9 1.422(4)
C8 H8 0.9500
C9 C20 1.510(4)
C10 C13 1.540(4)
C10 C11 1.543(4)
C10 C12 1.547(4)
C11 C16 1.528(4)
C11 H11A 0.9900
C11 H11B 0.9900
C12 C18 1.540(5)
C12 H12A 0.9900
C12 H12B 0.9900
C13 C14 1.531(4)
C13 H13A 0.9900
C13 H13B 0.9900
C14 C15 1.531(4)
C14 C19 1.534(5)
C14 H14 1.0000
C15 C16 1.531(4)
C15 H15A 0.9900
C15 H15B 0.9900
C16 C17 1.534(5)
C16 H16 1.0000
C17 C18 1.533(5)
C17 H17A 0.9900
C17 H17B 0.9900
C18 C19 1.535(4)
C18 H18 1.0000
C19 H19A 0.9900
C19 H19B 0.9900
C20 C22 1.542(4)
C20 C23 1.546(4)
C20 C21 1.547(4)
C21 C26 1.536(4)
C21 H21A 0.9900
C21 H21B 0.9900
C22 C28 1.533(5)
C22 H22A 0.9900
C22 H22B 0.9900
C23 C24 1.530(5)
C23 H23A 0.9900
C23 H23B 0.9900
C24 C29 1.531(4)
C24 C25 1.534(5)
C24 H24 1.0000
C25 C26 1.528(5)
C25 H25A 0.9900
C25 H25B 0.9900
C26 C27 1.537(4)
C26 H26 1.0000
C27 C28 1.530(5)
C27 H27A 0.9900
C27 H27B 0.9900
C28 C29 1.539(5)
C28 H28 1.0000
C29 H29A 0.9900
C29 H29B 0.9900
C30 C31 1.382(5)
C30 C35 1.394(4)
C31 C32 1.381(5)
C32 C33 1.388(5)
C33 C34 1.370(6)
C34 C35 1.363(5)
C36 C37 1.408(5)
C36 C41 1.422(5)
C37 C38 1.389(5)
C37 C43 1.506(5)
C38 C39 1.391(6)
C38 H38 0.9500
C39 C40 1.387(6)
C39 C44 1.507(5)
C40 C41 1.388(5)
C40 H40 0.9500
C41 C42 1.505(5)
C42 H42A 0.9800
C42 H42B 0.9800
C42 H42C 0.9800
C43 H43A 0.9800
C43 H43B 0.9800
C43 H43C 0.9800
C44 H44A 0.9800
C44 H44B 0.9800
C44 H44C 0.9800
O1 C45 1.438(9)
O1 C48 1.482(12)
C45 C46 1.525(12)
C45 H45A 0.9900
C45 H45B 0.9900
C46 C47 1.526(14)
C46 H46A 0.9900
C46 H46B 0.9900
C47 C48 1.506(11)
C47 H47A 0.9900
C47 H47B 0.9900
C48 H48A 0.9900
C48 H48B 0.9900
O1A C45A 1.442(12)
O1A C48A 1.483(14)
C45A C46A 1.528(14)
C45A H45C 0.9900
C45A H45D 0.9900
C46A C47A 1.531(16)
C46A H46C 0.9900
C46A H46D 0.9900
C47A C48A 1.511(13)
C47A H47C 0.9900
C47A H47D 0.9900
C48A H48C 0.9900
C48A H48D 0.9900
C1S C2S 1.459(14)
C1S H1SA 0.9800
C1S H1SB 0.9800
C1S H1SC 0.9800
C2S C3S 1.521(13)
C2S H2SA 0.9900
C2S H2SB 0.9900
C3S C4S 1.666(13)
C3S H3SA 0.9900
C3S H3SB 0.9900
C4S C5S 1.528(10)
C4S H4SA 0.9900
C4S H4SB 0.9900
C5S C6S 1.487(12)
C5S H5SA 0.9900
C5S H5SB 0.9900
C6S H6SA 0.9800
C6S H6SB 0.9800
C6S H6SC 0.9800
C7S C8S 1.463(17)
C7S H7SA 0.9800
C7S H7SB 0.9800
C7S H7SC 0.9800
C8S C9S 1.557(17)
C8S H8SA 0.9900
C8S H8SB 0.9900
C9S C10S 1.61(2)
C9S H9SA 0.9900
C9S H9SB 0.9900
C10S C11S 1.544(17)
C10S H10A 0.9900
C10S H10B 0.9900
C11S C12S 1.464(17)
C11S H11C 0.9900
C11S H11D 0.9900
C12S H12C 0.9800
C12S H12D 0.9800
C12S H12E 0.9800
C7T C8T 1.438(16)
C7T H7TA 0.9800
C7T H7TB 0.9800
C7T H7TC 0.9800
C8T C9T 1.549(17)
C8T H8TA 0.9900
C8T H8TB 0.9900
C9T C10T 1.611(19)
C9T H9TA 0.9900
C9T H9TB 0.9900
C10T C11T 1.549(17)
C10T H10C 0.9900
C10T H10D 0.9900
C11T C12T 1.442(17)
C11T H11E 0.9900
C11T H11F 0.9900
C12T H12F 0.9800
C12T H12G 0.9800
C12T H12H 0.9800

loop_
_geom_torsion_atom_site_label_1
_geom_torsion_atom_site_label_2
_geom_torsion_atom_site_label_3
_geom_torsion_atom_site_label_4
_geom_torsion
C4 N1 C1 C2 1.8(3)
Cr1 N1 C1 C2 -155.4(2)
C4 N1 C1 C10 -175.7(3)
Cr1 N1 C1 C10 27.1(4)
N1 C1 C2 C3 -1.3(4)
C10 C1 C2 C3 176.2(3)
C1 C2 C3 C4 0.2(4)
C1 N1 C4 C5 175.6(3)
Cr1 N1 C4 C5 -24.1(4)
C1 N1 C4 C3 -1.7(3)
Cr1 N1 C4 C3 158.6(2)
C2 C3 C4 N1 0.9(4)
C2 C3 C4 C5 -176.4(3)
N1 C4 C5 C6 4.1(5)
C3 C4 C5 C6 -179.0(3)
N1 C4 C5 C30 -175.5(3)
C3 C4 C5 C30 1.4(4)
C9 N2 C6 C5 178.8(3)
Cr1 N2 C6 C5 5.8(4)
C9 N2 C6 C7 -0.9(3)
Cr1 N2 C6 C7 -173.85(19)
C4 C5 C6 N2 6.6(5)
C30 C5 C6 N2 -173.7(3)
C4 C5 C6 C7 -173.7(3)
C30 C5 C6 C7 5.9(4)
N2 C6 C7 C8 0.0(3)
C5 C6 C7 C8 -179.7(3)
C6 C7 C8 C9 0.9(3)
C6 N2 C9 C8 1.4(3)
Cr1 N2 C9 C8 173.2(2)
C6 N2 C9 C20 -177.9(3)
Cr1 N2 C9 C20 -6.1(4)
C7 C8 C9 N2 -1.5(3)
C7 C8 C9 C20 177.9(3)
N1 C1 C10 C13 170.1(3)
C2 C1 C10 C13 -7.0(4)
N1 C1 C10 C11 51.5(4)
C2 C1 C10 C11 -125.7(3)
N1 C1 C10 C12 -69.4(4)
C2 C1 C10 C12 113.5(3)
C1 C10 C11 C16 178.9(2)
C13 C10 C11 C16 58.7(3)
C12 C10 C11 C16 -58.2(3)
C1 C10 C12 C18 179.5(3)
C13 C10 C12 C18 -58.7(3)
C11 C10 C12 C18 58.2(3)
C1 C10 C13 C14 -178.3(2)
C11 C10 C13 C14 -58.7(3)
C12 C10 C13 C14 58.8(3)
C10 C13 C14 C15 60.0(3)
C10 C13 C14 C19 -60.4(3)
C13 C14 C15 C16 -59.6(3)
C19 C14 C15 C16 60.4(3)
C10 C11 C16 C15 -60.4(3)
C10 C11 C16 C17 59.7(3)
C14 C15 C16 C11 60.1(3)
C14 C15 C16 C17 -60.5(3)
C11 C16 C17 C18 -60.0(3)
C15 C16 C17 C18 60.4(3)
C16 C17 C18 C19 -60.2(3)
C16 C17 C18 C12 59.8(3)
C10 C12 C18 C17 -59.7(3)
C10 C12 C18 C19 60.6(3)
C13 C14 C19 C18 60.3(3)
C15 C14 C19 C18 -59.7(3)
C17 C18 C19 C14 59.6(3)
C12 C18 C19 C14 -60.7(3)
N2 C9 C20 C22 175.8(3)
C8 C9 C20 C22 -3.5(4)
N2 C9 C20 C23 57.0(4)
C8 C9 C20 C23 -122.2(3)
N2 C9 C20 C21 -64.3(4)
C8 C9 C20 C21 116.4(3)
C9 C20 C21 C26 -179.8(3)
C22 C20 C21 C26 -58.6(3)
C23 C20 C21 C26 57.6(3)
C9 C20 C22 C28 -180.0(3)
C23 C20 C22 C28 -58.9(3)
C21 C20 C22 C28 58.5(3)
C9 C20 C23 C24 179.8(2)
C22 C20 C23 C24 59.1(3)
C21 C20 C23 C24 -57.7(3)
C20 C23 C24 C29 -61.1(3)
C20 C23 C24 C25 59.2(3)
C23 C24 C25 C26 -59.9(3)
C29 C24 C25 C26 60.5(3)
C24 C25 C26 C21 60.5(3)
C24 C25 C26 C27 -59.9(3)
C20 C21 C26 C25 -59.8(3)
C20 C21 C26 C27 60.6(3)
C25 C26 C27 C28 59.9(4)
C21 C26 C27 C28 -60.8(4)
C26 C27 C28 C22 59.8(4)
C26 C27 C28 C29 -60.2(4)
C20 C22 C28 C27 -59.7(3)
C20 C22 C28 C29 60.2(3)
C23 C24 C29 C28 59.9(4)
C25 C24 C29 C28 -60.5(4)
C27 C28 C29 C24 60.5(4)
C22 C28 C29 C24 -59.3(3)
C6 C5 C30 C31 -98.1(3)
C4 C5 C30 C31 81.6(4)
C6 C5 C30 C35 81.1(4)
C4 C5 C30 C35 -99.3(3)
C35 C30 C31 F1 -179.7(3)
C5 C30 C31 F1 -0.5(4)
C35 C30 C31 C32 -0.4(5)
C5 C30 C31 C32 178.8(3)
F1 C31 C32 F2 -0.3(5)
C30 C31 C32 F2 -179.7(3)
F1 C31 C32 C33 180.0(3)
C30 C31 C32 C33 0.6(5)
F2 C32 C33 F3 0.3(5)
C31 C32 C33 F3 -179.9(3)
F2 C32 C33 C34 179.8(3)
C31 C32 C33 C34 -0.4(5)
F3 C33 C34 F4 -1.4(5)
C32 C33 C34 F4 179.0(3)
F3 C33 C34 C35 179.5(3)
C32 C33 C34 C35 0.0(5)
F4 C34 C35 F5 0.7(5)
C33 C34 C35 F5 179.8(3)
F4 C34 C35 C30 -178.8(3)
C33 C34 C35 C30 0.2(5)
C31 C30 C35 F5 -179.6(3)
C5 C30 C35 F5 1.2(4)
C31 C30 C35 C34 -0.1(5)
C5 C30 C35 C34 -179.3(3)
N3 C36 C37 C38 -178.9(3)
C41 C36 C37 C38 0.2(4)
N3 C36 C37 C43 1.1(5)
C41 C36 C37 C43 -179.8(3)
C36 C37 C38 C39 -0.2(5)
C43 C37 C38 C39 179.8(3)
C37 C38 C39 C40 -0.2(5)
C37 C38 C39 C44 179.9(3)
C38 C39 C40 C41 0.6(5)
C44 C39 C40 C41 -179.6(3)
C39 C40 C41 C36 -0.6(5)
C39 C40 C41 C42 178.6(3)
N3 C36 C41 C40 179.3(3)
C37 C36 C41 C40 0.2(4)
N3 C36 C41 C42 0.1(4)
C37 C36 C41 C42 -179.0(3)
C48 O1 C45 C46 12(3)
Cr1 O1 C45 C46 179.5(19)
O1 C45 C46 C47 16(3)
C45 C46 C47 C48 -37(2)
C45 O1 C48 C47 -35(2)
Cr1 O1 C48 C47 157.4(12)
C46 C47 C48 O1 43.7(19)
C48A O1A C45A C46A -3(4)
Cr1 O1A C45A C46A -153(2)
O1A C45A C46A C47A -24(4)
C45A C46A C47A C48A 41(3)
C45A O1A C48A C47A 30(3)
Cr1 O1A C48A C47A -178.2(16)
C46A C47A C48A O1A -44(2)
C1S C2S C3S C4S 172(2)
C2S C3S C4S C5S 178(2)
C3S C4S C5S C6S 176.3(10)
C7S C8S C9S C10S -147(4)
C8S C9S C10S C11S -169(4)
C9S C10S C11S C12S -13(5)
C7T C8T C9T C10T 176(4)
C8T C9T C10T C11T -161(7)
C9T C10T C11T C12T 171(5)
